data_2227289
loop_
_publ_author_name
'Baharfar, Robabeh'
'Porahmad, Nasim'
'Vahdat, S. Mohammad'

_publ_section_title
;
 Methyl
 (<i>Z</i>)-3-({5-[(<i>E</i>)-(<i>tert</i>-butylamino)methylidene]-4-oxo-4,5-dihydro-1,3-thiazol-2-yl}sulfanyl)prop-2-enoate
;
_journal_coeditor_code BX2284
_journal_issue 9
_journal_name_full 'Acta Crystallographica Section E'
_journal_page_first o2344
_journal_page_last o2345
_journal_paper_doi 10.1107/S1600536810030849
_journal_volume 66
_journal_year 2010
_chemical_formula_moiety 'C12 H16 N2 O3 S2'
_chemical_formula_sum 'C12 H16 N2 O3 S2'
_chemical_formula_weight 300.39
_chemical_name_systematic
;
Methyl (<i>Z</i>)-3-({5-[(<i>E</i>)-(<i>tert</i>-butylamino)methylidene]-
4-oxo-4,5-dihydro-1,3-thiazol-2-yl}sulfanyl)prop-2-enoate
;
_space_group_IT_number 14
_symmetry_cell_setting monoclinic
_symmetry_space_group_name_Hall '-P 2ybc'
_symmetry_space_group_name_H-M 'P 1 21/c 1'
_atom_sites_solution_hydrogens geom
_atom_sites_solution_primary direct
_atom_sites_solution_secondary difmap
_audit_creation_method SHELXL-97
_cell_angle_alpha 90.00
_cell_angle_beta 96.502(8)
_cell_angle_gamma 90.00
_cell_formula_units_Z 4
_cell_length_a 6.011(2)
_cell_length_b 19.333(7)
_cell_length_c 12.870(5)
_cell_measurement_reflns_used 1769
_cell_measurement_temperature 120(2)
_cell_measurement_theta_max 25
_cell_measurement_theta_min 2
_cell_volume 1486.0(9)
_computing_cell_refinement 'SAINT-Plus (Bruker, 1998)'
_computing_data_collection 'SMART (Bruker, 1998)'
_computing_data_reduction 'SAINT-Plus (Bruker, 1998)'
_computing_molecular_graphics 'SHELXTL (Sheldrick, 2008)'
_computing_publication_material 'SHELXTL (Sheldrick, 2008)'
_computing_structure_refinement 'SHELXTL (Sheldrick, 2008)'
_computing_structure_solution 'SHELXTL (Sheldrick, 2008)'
_diffrn_ambient_temperature 120(2)
_diffrn_measured_fraction_theta_full 0.997
_diffrn_measured_fraction_theta_max 0.997
_diffrn_measurement_device_type 'Bruker SMART 1000 CCD area-detector'
_diffrn_measurement_method 'phi and omega scans'
_diffrn_radiation_monochromator graphite
_diffrn_radiation_source 'fine-focus sealed tube'
_diffrn_radiation_type MoK\a
_diffrn_radiation_wavelength 0.71073
_diffrn_reflns_av_R_equivalents 0.0515
_diffrn_reflns_av_sigmaI/netI 0.0421
_diffrn_reflns_limit_h_max 8
_diffrn_reflns_limit_h_min -8
_diffrn_reflns_limit_k_max 26
_diffrn_reflns_limit_k_min -26
_diffrn_reflns_limit_l_max 17
_diffrn_reflns_limit_l_min -17
_diffrn_reflns_number 15867
_diffrn_reflns_theta_full 29.00
_diffrn_reflns_theta_max 29.00
_diffrn_reflns_theta_min 1.91
_exptl_absorpt_coefficient_mu 0.363
_exptl_absorpt_correction_T_max 0.9646
_exptl_absorpt_correction_T_min 0.9509
_exptl_absorpt_correction_type multi-scan
_exptl_absorpt_process_details '(SADABS; Sheldrick, 1998)'
_exptl_crystal_colour orange
_exptl_crystal_density_diffrn 1.343
_exptl_crystal_density_method 'not measured'
_exptl_crystal_description prism
_exptl_crystal_F_000 632
_exptl_crystal_size_max 0.20
_exptl_crystal_size_mid 0.10
_exptl_crystal_size_min 0.10
_refine_diff_density_max 0.663
_refine_diff_density_min -0.282
_refine_ls_extinction_method none
_refine_ls_goodness_of_fit_ref 1.000
_refine_ls_hydrogen_treatment constr
_refine_ls_matrix_type full
_refine_ls_number_parameters 177
_refine_ls_number_reflns 3939
_refine_ls_number_restraints 0
_refine_ls_restrained_S_all 1.000
_refine_ls_R_factor_all 0.0594
_refine_ls_R_factor_gt 0.0461
_refine_ls_shift/su_max 0.001
_refine_ls_shift/su_mean 0.000
_refine_ls_structure_factor_coef Fsqd
_refine_ls_weighting_details 'calc w=1/[\s^2^(Fo^2^)+(0.0100P)^2^+1.9800P] where P=(Fo^2^+2Fc^2^)/3'
_refine_ls_weighting_scheme calc
_refine_ls_wR_factor_gt 0.0997
_refine_ls_wR_factor_ref 0.1084
_reflns_number_gt 3125
_reflns_number_total 3939
_reflns_threshold_expression I>2\s(I)
_cod_data_source_file bx2284.cif
_cod_data_source_block I
_cod_original_cell_volume 1485.9(10)
_cod_original_sg_symbol_H-M 'P 21/c'
_cod_database_code 2227289
_cod_database_fobs_code 2227289

loop_
_symmetry_equiv_pos_as_xyz
'x, y, z'
'-x, y+1/2, -z+1/2'
'-x, -y, -z'
'x, -y-1/2, z-1/2'

loop_
_atom_site_type_symbol
_atom_site_label
_atom_site_fract_x
_atom_site_fract_y
_atom_site_fract_z
_atom_site_U_iso_or_equiv
_atom_site_adp_type
_atom_site_calc_flag
_atom_site_refinement_flags
_atom_site_occupancy
_atom_site_disorder_assembly
_atom_site_disorder_group
S S1 0.50629(8) 0.53451(3) 0.63467(4) 0.03196(13) Uani d . 1 . .
S S2 0.20485(8) 0.62005(3) 0.49185(4) 0.03050(13) Uani d . 1 . .
O O1 0.0477(2) 0.46226(9) 0.78666(12) 0.0376(4) Uani d . 1 . .
O O2 0.1152(3) 0.72490(9) 0.34743(13) 0.0459(4) Uani d . 1 . .
O O3 -0.2299(3) 0.75225(9) 0.27204(13) 0.0438(4) Uani d . 1 . .
N N1 0.0743(3) 0.53679(9) 0.64593(13) 0.0282(3) Uani d . 1 . .
N N2 0.4543(3) 0.40971(9) 0.87697(14) 0.0318(4) Uani d . 1 . .
H H2N 0.3101 0.4070 0.8892 0.038 Uiso d R 1 . .
C C1 0.2330(3) 0.56032(10) 0.59558(15) 0.0258(4) Uani d . 1 . .
C C2 0.4049(3) 0.48646(10) 0.73331(15) 0.0269(4) Uani d . 1 . .
C C3 0.1648(3) 0.49260(10) 0.72696(15) 0.0272(4) Uani d . 1 . .
C C4 -0.0858(3) 0.62176(10) 0.46463(15) 0.0276(4) Uani d . 1 . .
H H4A -0.1700 0.5904 0.5014 0.033 Uiso calc R 1 . .
C C5 -0.1981(4) 0.66419(10) 0.39564(16) 0.0305(4) Uani d . 1 . .
H H5A -0.3567 0.6608 0.3840 0.037 Uiso calc R 1 . .
C C6 -0.0849(4) 0.71564(11) 0.33756(16) 0.0324(4) Uani d . 1 . .
C C7 -0.1334(6) 0.80731(14) 0.2156(2) 0.0577(7) Uani d . 1 . .
H H7A -0.2472 0.8259 0.1624 0.087 Uiso calc R 1 . .
H H7B -0.0076 0.7891 0.1817 0.087 Uiso calc R 1 . .
H H7C -0.0800 0.8442 0.2645 0.087 Uiso calc R 1 . .
C C8 0.5374(3) 0.44672(10) 0.80461(16) 0.0294(4) Uani d . 1 . .
H H8A 0.6945 0.4460 0.8014 0.035 Uiso calc R 1 . .
C C9 0.5922(4) 0.36708(12) 0.95625(17) 0.0361(5) Uani d . 1 . .
C C10 0.4347(5) 0.3335(2) 1.0225(3) 0.0814(12) Uani d . 1 . .
H H10A 0.3303 0.3038 0.9788 0.122 Uiso calc R 1 . .
H H10B 0.3505 0.3692 1.0555 0.122 Uiso calc R 1 . .
H H10C 0.5197 0.3055 1.0767 0.122 Uiso calc R 1 . .
C C11 0.7586(5) 0.41439(16) 1.0220(2) 0.0563(7) Uani d . 1 . .
H H11A 0.6761 0.4501 1.0558 0.084 Uiso calc R 1 . .
H H11B 0.8583 0.4364 0.9766 0.084 Uiso calc R 1 . .
H H11C 0.8475 0.3869 1.0756 0.084 Uiso calc R 1 . .
C C12 0.7262(5) 0.31403(14) 0.9007(2) 0.0548(7) Uani d . 1 . .
H H12A 0.6231 0.2844 0.8562 0.082 Uiso calc R 1 . .
H H12B 0.8157 0.2856 0.9529 0.082 Uiso calc R 1 . .
H H12C 0.8258 0.3382 0.8575 0.082 Uiso calc R 1 . .

loop_
_atom_site_aniso_label
_atom_site_aniso_U_11
_atom_site_aniso_U_22
_atom_site_aniso_U_33
_atom_site_aniso_U_12
_atom_site_aniso_U_13
_atom_site_aniso_U_23
S1 0.0213(2) 0.0381(3) 0.0374(3) 0.00031(19) 0.00743(19) 0.0062(2)
S2 0.0267(2) 0.0302(2) 0.0356(3) -0.00246(19) 0.00762(19) 0.0066(2)
O1 0.0256(7) 0.0497(9) 0.0387(8) -0.0037(6) 0.0087(6) 0.0120(7)
O2 0.0472(10) 0.0462(10) 0.0439(9) -0.0114(8) 0.0037(7) 0.0139(8)
O3 0.0543(10) 0.0398(9) 0.0380(9) 0.0094(8) 0.0081(7) 0.0129(7)
N1 0.0239(8) 0.0303(8) 0.0313(8) -0.0003(6) 0.0068(6) 0.0025(7)
N2 0.0248(8) 0.0362(9) 0.0348(9) 0.0008(7) 0.0058(7) 0.0050(7)
C1 0.0234(9) 0.0245(9) 0.0296(9) -0.0002(7) 0.0044(7) -0.0018(7)
C2 0.0253(9) 0.0271(9) 0.0289(10) -0.0021(7) 0.0061(7) 0.0007(7)
C3 0.0249(9) 0.0284(9) 0.0285(9) -0.0022(7) 0.0043(7) -0.0007(8)
C4 0.0274(9) 0.0264(9) 0.0300(10) -0.0016(7) 0.0081(7) -0.0017(7)
C5 0.0324(10) 0.0292(10) 0.0302(10) 0.0011(8) 0.0049(8) -0.0019(8)
C6 0.0431(12) 0.0279(10) 0.0264(10) 0.0009(9) 0.0043(8) -0.0012(8)
C7 0.080(2) 0.0452(14) 0.0496(15) 0.0083(14) 0.0150(14) 0.0224(12)
C8 0.0236(9) 0.0312(10) 0.0339(10) -0.0012(7) 0.0049(7) -0.0029(8)
C9 0.0378(11) 0.0367(11) 0.0332(11) 0.0052(9) 0.0018(9) 0.0067(9)
C10 0.0503(17) 0.109(3) 0.087(2) 0.0109(18) 0.0177(16) 0.059(2)
C11 0.0666(18) 0.0566(17) 0.0426(14) 0.0052(14) -0.0073(13) -0.0017(12)
C12 0.0664(18) 0.0447(14) 0.0521(16) 0.0155(13) 0.0012(13) 0.0014(12)

loop_
_atom_type_symbol
_atom_type_description
_atom_type_scat_dispersion_real
_atom_type_scat_dispersion_imag
_atom_type_scat_source
C C 0.0033 0.0016 'International Tables Vol C Tables 4.2.6.8 and 6.1.1.4'
H H 0.0000 0.0000 'International Tables Vol C Tables 4.2.6.8 and 6.1.1.4'
N N 0.0061 0.0033 'International Tables Vol C Tables 4.2.6.8 and 6.1.1.4'
O O 0.0106 0.0060 'International Tables Vol C Tables 4.2.6.8 and 6.1.1.4'
S S 0.1246 0.1234 'International Tables Vol C Tables 4.2.6.8 and 6.1.1.4'

loop_
_geom_angle_atom_site_label_1
_geom_angle_atom_site_label_2
_geom_angle_atom_site_label_3
_geom_angle_site_symmetry_1
_geom_angle_site_symmetry_3
_geom_angle
_geom_angle_publ_flag
C1 S1 C2 . . 88.09(10) ?
C4 S2 C1 . . 99.97(9) ?
C6 O3 C7 . . 115.7(2) ?
C1 N1 C3 . . 109.79(16) ?
C8 N2 C9 . . 124.02(18) ?
C8 N2 H2N . . 127.3 ?
C9 N2 H2N . . 108.6 ?
N1 C1 S1 . . 118.72(15) ?
N1 C1 S2 . . 126.69(15) ?
S1 C1 S2 . . 114.53(11) ?
C8 C2 C3 . . 125.64(18) ?
C8 C2 S1 . . 124.06(15) ?
C3 C2 S1 . . 110.26(14) ?
O1 C3 N1 . . 122.95(18) ?
O1 C3 C2 . . 123.95(18) ?
N1 C3 C2 . . 113.10(16) ?
C5 C4 S2 . . 124.43(16) ?
C5 C4 H4A . . 117.8 ?
S2 C4 H4A . . 117.8 ?
C4 C5 C6 . . 122.0(2) ?
C4 C5 H5A . . 119.0 ?
C6 C5 H5A . . 119.0 ?
O2 C6 O3 . . 123.7(2) ?
O2 C6 C5 . . 124.3(2) ?
O3 C6 C5 . . 111.96(19) ?
O3 C7 H7A . . 109.5 ?
O3 C7 H7B . . 109.5 ?
H7A C7 H7B . . 109.5 ?
O3 C7 H7C . . 109.5 ?
H7A C7 H7C . . 109.5 ?
H7B C7 H7C . . 109.5 ?
N2 C8 C2 . . 122.48(19) ?
N2 C8 H8A . . 118.8 ?
C2 C8 H8A . . 118.8 ?
N2 C9 C10 . . 107.0(2) ?
N2 C9 C12 . . 109.43(19) ?
C10 C9 C12 . . 112.1(3) ?
N2 C9 C11 . . 108.98(19) ?
C10 C9 C11 . . 111.1(2) ?
C12 C9 C11 . . 108.2(2) ?
C9 C10 H10A . . 109.5 ?
C9 C10 H10B . . 109.5 ?
H10A C10 H10B . . 109.5 ?
C9 C10 H10C . . 109.5 ?
H10A C10 H10C . . 109.5 ?
H10B C10 H10C . . 109.5 ?
C9 C11 H11A . . 109.5 ?
C9 C11 H11B . . 109.5 ?
H11A C11 H11B . . 109.5 ?
C9 C11 H11C . . 109.5 ?
H11A C11 H11C . . 109.5 ?
H11B C11 H11C . . 109.5 ?
C9 C12 H12A . . 109.5 ?
C9 C12 H12B . . 109.5 ?
H12A C12 H12B . . 109.5 ?
C9 C12 H12C . . 109.5 ?
H12A C12 H12C . . 109.5 ?
H12B C12 H12C . . 109.5 ?

loop_
_geom_bond_atom_site_label_1
_geom_bond_atom_site_label_2
_geom_bond_site_symmetry_2
_geom_bond_distance
_geom_bond_publ_flag
S1 C1 . 1.736(2) ?
S1 C2 . 1.738(2) ?
S2 C4 . 1.743(2) ?
S2 C1 . 1.759(2) ?
O1 C3 . 1.246(2) ?
O2 C6 . 1.209(3) ?
O3 C6 . 1.343(3) ?
O3 C7 . 1.447(3) ?
N1 C1 . 1.295(2) ?
N1 C3 . 1.409(3) ?
N2 C8 . 1.317(3) ?
N2 C9 . 1.488(3) ?
N2 H2N . 0.9000 ?
C2 C8 . 1.379(3) ?
C2 C3 . 1.441(3) ?
C4 C5 . 1.335(3) ?
C4 H4A . 0.9500 ?
C5 C6 . 1.458(3) ?
C5 H5A . 0.9500 ?
C7 H7A . 0.9800 ?
C7 H7B . 0.9800 ?
C7 H7C . 0.9800 ?
C8 H8A . 0.9500 ?
C9 C10 . 1.493(4) ?
C9 C12 . 1.530(3) ?
C9 C11 . 1.537(4) ?
C10 H10A . 0.9800 ?
C10 H10B . 0.9800 ?
C10 H10C . 0.9800 ?
C11 H11A . 0.9800 ?
C11 H11B . 0.9800 ?
C11 H11C . 0.9800 ?
C12 H12A . 0.9800 ?
C12 H12B . 0.9800 ?
C12 H12C . 0.9800 ?

loop_
_geom_hbond_atom_site_label_D
_geom_hbond_atom_site_label_H
_geom_hbond_atom_site_label_A
_geom_hbond_site_symmetry_A
_geom_hbond_distance_DH
_geom_hbond_distance_HA
_geom_hbond_distance_DA
_geom_hbond_angle_DHA
_geom_hbond_publ_flag
N2 H2N O1 1_555 0.90 2.21 2.777(2) 120 y
C4 H4A N1 1_555 0.95 2.46 2.926(3) 110 y
C8 H8A O1 1_655 0.95 2.18 3.117(3) 171 y

loop_
_geom_torsion_atom_site_label_1
_geom_torsion_atom_site_label_2
_geom_torsion_atom_site_label_3
_geom_torsion_atom_site_label_4
_geom_torsion_site_symmetry_1
_geom_torsion_site_symmetry_2
_geom_torsion_site_symmetry_3
_geom_torsion_site_symmetry_4
_geom_torsion
_geom_torsion_publ_flag
C3 N1 C1 S1 . . . . 0.2(2) ?
C3 N1 C1 S2 . . . . -177.08(15) ?
C2 S1 C1 N1 . . . . -1.00(17) ?
C2 S1 C1 S2 . . . . 176.56(12) ?
C4 S2 C1 N1 . . . . -11.2(2) ?
C4 S2 C1 S1 . . . . 171.44(11) ?
C1 S1 C2 C8 . . . . 179.57(19) ?
C1 S1 C2 C3 . . . . 1.47(15) ?
C1 N1 C3 O1 . . . . -179.05(19) ?
C1 N1 C3 C2 . . . . 1.0(2) ?
C8 C2 C3 O1 . . . . 0.3(3) ?
S1 C2 C3 O1 . . . . 178.34(17) ?
C8 C2 C3 N1 . . . . -179.81(19) ?
S1 C2 C3 N1 . . . . -1.8(2) ?
C1 S2 C4 C5 . . . . 174.49(18) ?
S2 C4 C5 C6 . . . . -1.9(3) ?
C7 O3 C6 O2 . . . . -2.9(3) ?
C7 O3 C6 C5 . . . . 176.5(2) ?
C4 C5 C6 O2 . . . . -1.0(3) ?
C4 C5 C6 O3 . . . . 179.54(19) ?
C9 N2 C8 C2 . . . . -179.01(19) ?
C3 C2 C8 N2 . . . . -0.7(3) ?
S1 C2 C8 N2 . . . . -178.46(16) ?
C8 N2 C9 C10 . . . . -179.7(3) ?
C8 N2 C9 C12 . . . . -58.0(3) ?
C8 N2 C9 C11 . . . . 60.1(3) ?

loop_
_cod_related_entry_id
_cod_related_entry_database
_cod_related_entry_code
1 ChemSpider 30656196
